data_4024405
loop_
_publ_author_name
'Ying Cheng'
'Bo Wang'
'Xiao-Rong Wang'
'Jian-Hong Zhang'
'De-Cai Fang'

_publ_section_title
;
An Experimental and Theoretical Study on the Interaction of N-Heterocyclic
Carbene-Derived 1,3-Dipoles with Methoxycarbonylallenes: Highly Regio- and
Stereoselective [3+2]-Cycloadditions Controlled by the Structures
of N-Heterocycles of 1,3-Dipoles
;
_journal_name_full 'Journal of Organic Chemistry'
_journal_page_first 2357
_journal_page_last 2367
_journal_paper_doi 10.1021/jo802687m
_journal_volume 74
_journal_year 2009
_chemical_formula_moiety 'C39 H41 N3 O3 S'
_chemical_formula_sum 'C39 H41 N3 O3 S'
_chemical_formula_weight 631.81
_chemical_name_systematic
; 
 ? 
;
_space_group_IT_number 14
_symmetry_cell_setting monoclinic
_symmetry_space_group_name_Hall '-P 2yab'
_symmetry_space_group_name_H-M 'P 1 21/a 1'
_atom_sites_solution_hydrogens geom
_atom_sites_solution_primary direct
_atom_sites_solution_secondary difmap
_audit_creation_method SHELXL-97
_cell_angle_alpha 90.00
_cell_angle_beta 118.257(3)
_cell_angle_gamma 90.00
_cell_formula_units_Z 4
_cell_length_a 19.773(2)
_cell_length_b 9.6285(8)
_cell_length_c 20.595(2)
_cell_measurement_reflns_used 6562
_cell_measurement_temperature 113(2)
_cell_measurement_theta_max 27.9
_cell_measurement_theta_min 2.1
_cell_volume 3453.7(6)
_computing_cell_refinement CrystalClear
_computing_data_collection CrystalClear
_computing_data_reduction CrystalClear
_computing_publication_material 'CrystalStructure 3.7.0'
_computing_structure_refinement 'SHELXL-97 (Sheldrick, 1997)'
_computing_structure_solution 'SHELXS-97 (Sheldrick, 1990)'
_diffrn_ambient_temperature 113(2)
_diffrn_detector_area_resol_mean 7.31
_diffrn_measured_fraction_theta_full 0.999
_diffrn_measured_fraction_theta_max 0.999
_diffrn_measurement_device_type 'Rigaku Saturn'
_diffrn_measurement_method \w
_diffrn_radiation_monochromator confocal
_diffrn_radiation_source 'rotating anode'
_diffrn_radiation_type MoK\a
_diffrn_radiation_wavelength 0.71070
_diffrn_reflns_av_R_equivalents 0.0470
_diffrn_reflns_av_sigmaI/netI 0.0355
_diffrn_reflns_limit_h_max 23
_diffrn_reflns_limit_h_min -23
_diffrn_reflns_limit_k_max 11
_diffrn_reflns_limit_k_min -11
_diffrn_reflns_limit_l_max 24
_diffrn_reflns_limit_l_min -24
_diffrn_reflns_number 25370
_diffrn_reflns_theta_full 25.00
_diffrn_reflns_theta_max 25.00
_diffrn_reflns_theta_min 2.06
_diffrn_standards_decay_% 0
_diffrn_standards_interval_count 0
_diffrn_standards_interval_time 0
_diffrn_standards_number 0
_exptl_absorpt_coefficient_mu 0.135
_exptl_absorpt_correction_T_max 0.9736
_exptl_absorpt_correction_T_min 0.9456
_exptl_absorpt_correction_type multi-scan
_exptl_absorpt_process_details crystalclear
_exptl_crystal_colour colorless
_exptl_crystal_density_diffrn 1.215
_exptl_crystal_density_method 'not measured'
_exptl_crystal_description block
_exptl_crystal_F_000 1344
_exptl_crystal_size_max 0.42
_exptl_crystal_size_mid 0.40
_exptl_crystal_size_min 0.20
_refine_diff_density_max 0.423
_refine_diff_density_min -0.461
_refine_diff_density_rms 0.048
_refine_ls_extinction_coef 0.0086(12)
_refine_ls_extinction_expression Fc^*^=kFc[1+0.001xFc^2^\l^3^/sin(2\q)]^-1/4^
_refine_ls_extinction_method SHELXL
_refine_ls_goodness_of_fit_ref 1.087
_refine_ls_hydrogen_treatment constr
_refine_ls_matrix_type full
_refine_ls_number_parameters 494
_refine_ls_number_reflns 6083
_refine_ls_number_restraints 261
_refine_ls_restrained_S_all 1.189
_refine_ls_R_factor_all 0.0816
_refine_ls_R_factor_gt 0.0686
_refine_ls_shift/su_max 0.004
_refine_ls_shift/su_mean 0.000
_refine_ls_structure_factor_coef Fsqd
_refine_ls_weighting_details 'calc w=1/[\s^2^(Fo^2^)+(0.0794P)^2^+2.1782P] where P=(Fo^2^+2Fc^2^)/3'
_refine_ls_weighting_scheme calc
_refine_ls_wR_factor_gt 0.1680
_refine_ls_wR_factor_ref 0.1783
_reflns_number_gt 5031
_reflns_number_total 6083
_reflns_threshold_expression >2sigma(I)
_cod_data_source_file jo802687m_si_004.cif
_cod_data_source_block shelxl
_cod_database_code 4024405

loop_
_symmetry_equiv_pos_as_xyz
'x, y, z'
'-x+1/2, y+1/2, -z'
'-x, -y, -z'
'x-1/2, -y-1/2, z'

loop_
_atom_site_label
_atom_site_type_symbol
_atom_site_fract_x
_atom_site_fract_y
_atom_site_fract_z
_atom_site_U_iso_or_equiv
_atom_site_adp_type
_atom_site_occupancy
_atom_site_symmetry_multiplicity
_atom_site_calc_flag
_atom_site_refinement_flags
_atom_site_disorder_assembly
_atom_site_disorder_group
S1 S 0.26816(4) 0.76716(7) 0.16434(4) 0.0388(2) Uani 1 1 d . A .
O1 O 0.12406(12) 0.7467(2) 0.03847(11) 0.0515(6) Uani 1 1 d . A .
O2 O 0.01875(13) 0.8463(3) 0.03282(12) 0.0748(9) Uani 1 1 d . A .
O3 O 0.3624(2) 0.0602(4) 0.13996(17) 0.1162(14) Uani 1 1 d . . .
N1 N 0.38594(14) 0.9690(2) 0.35465(12) 0.0423(6) Uani 1 1 d . A .
N2 N 0.29645(13) 0.8174(2) 0.35130(12) 0.0388(6) Uani 1 1 d . A .
N3 N 0.40495(13) 0.7148(2) 0.28599(12) 0.0423(6) Uani 1 1 d D . .
C1 C 0.34229(16) 0.7835(3) 0.25750(15) 0.0366(7) Uani 1 1 d . A .
C2 C 0.32108(16) 0.8870(3) 0.30233(14) 0.0389(7) Uani 1 1 d . . .
C3 C 0.25796(17) 0.9820(3) 0.24442(15) 0.0432(7) Uani 1 1 d . A .
H3 H 0.2856 1.0531 0.2304 0.052 Uiso 1 1 calc R . .
C4 C 0.21147(17) 0.8964(3) 0.17553(15) 0.0415(7) Uani 1 1 d . . .
C5 C 0.40964(12) 0.6104(3) 0.23544(10) 0.0384(14) Uani 0.638(6) 1 d PGDU A 1
C6 C 0.38705(15) 0.4741(3) 0.23663(14) 0.0350(13) Uani 0.638(6) 1 d PGDU A 1
H6A H 0.3687 0.4479 0.2699 0.042 Uiso 0.638(6) 1 calc PR A 1
C7 C 0.39138(18) 0.3763(3) 0.18911(16) 0.0463(14) Uani 0.638(6) 1 d PGDU A 1
H7A H 0.3759 0.2831 0.1899 0.056 Uiso 0.638(6) 1 calc PR A 1
C8 C 0.4183(2) 0.4147(3) 0.14040(14) 0.0580(18) Uani 0.638(6) 1 d PGDU A 1
H8A H 0.4213 0.3478 0.1079 0.070 Uiso 0.638(6) 1 calc PR A 1
C9 C 0.4409(3) 0.5510(4) 0.13922(16) 0.065(2) Uani 0.638(6) 1 d PGDU A 1
H9A H 0.4593 0.5772 0.1059 0.078 Uiso 0.638(6) 1 calc PR A 1
C10 C 0.4366(2) 0.6488(3) 0.18673(15) 0.0595(17) Uani 0.638(6) 1 d PGDU A 1
H10A H 0.4520 0.7420 0.1859 0.071 Uiso 0.638(6) 1 calc PR A 1
C5' C 0.42769(13) 0.6408(2) 0.24213(11) 0.039(3) Uani 0.362(6) 1 d PGDU A 2
C6' C 0.40058(12) 0.5062(3) 0.22170(10) 0.038(2) Uani 0.362(6) 1 d PGDU A 2
H6'A H 0.3672 0.4665 0.2380 0.045 Uiso 0.362(6) 1 calc PR A 2
C7' C 0.42224(17) 0.4294(3) 0.17739(13) 0.049(3) Uani 0.362(6) 1 d PGDU A 2
H7'A H 0.4037 0.3374 0.1634 0.058 Uiso 0.362(6) 1 calc PR A 2
C8' C 0.4710(2) 0.4874(4) 0.15351(19) 0.060(3) Uani 0.362(6) 1 d PGDU A 2
H8'A H 0.4858 0.4349 0.1232 0.072 Uiso 0.362(6) 1 calc PR A 2
C9' C 0.4981(3) 0.6220(4) 0.1739(3) 0.073(3) Uani 0.362(6) 1 d PGDU A 2
H9'A H 0.5314 0.6616 0.1576 0.088 Uiso 0.362(6) 1 calc PR A 2
C10' C 0.4765(2) 0.6988(3) 0.2183(2) 0.057(3) Uani 0.362(6) 1 d PGDU A 2
H10B H 0.4950 0.7908 0.2322 0.068 Uiso 0.362(6) 1 calc PR A 2
C11 C 0.42416(17) 0.8914(3) 0.42431(15) 0.0438(7) Uani 1 1 d . . .
H11A H 0.4348 0.9526 0.4667 0.053 Uiso 1 1 calc R A .
H11B H 0.4731 0.8510 0.4311 0.053 Uiso 1 1 calc R . .
C12 C 0.36789(17) 0.7776(3) 0.41729(16) 0.0430(7) Uani 1 1 d . A .
H12A H 0.3862 0.6857 0.4106 0.052 Uiso 1 1 calc R . .
H12B H 0.3602 0.7745 0.4614 0.052 Uiso 1 1 calc R . .
C13 C 0.43811(18) 1.0263(3) 0.33095(15) 0.0510(8) Uani 1 1 d D . .
H13A H 0.4096 1.0366 0.2784 0.061 Uiso 0.452(17) 1 d PR A 1
H13B H 0.4764 0.9566 0.3405 0.061 Uiso 0.452(17) 1 d PR A 1
H13C H 0.4131 1.0332 0.2782 0.061 Uiso 0.548(17) 1 d PR A 2
H13D H 0.4820 0.9667 0.3463 0.061 Uiso 0.548(17) 1 d PR A 2
C14 C 0.4809(3) 1.1624(3) 0.36138(11) 0.047(3) Uani 0.452(17) 1 d PGDU A 1
C15 C 0.5531(4) 1.1912(7) 0.36879(15) 0.043(2) Uani 0.452(17) 1 d PGDU A 1
H15A H 0.5787 1.1239 0.3546 0.052 Uiso 0.452(17) 1 calc PR A 1
C16 C 0.5877(5) 1.3186(8) 0.39690(17) 0.065(3) Uani 0.452(17) 1 d PGDU A 1
H16A H 0.6371 1.3383 0.4020 0.078 Uiso 0.452(17) 1 calc PR A 1
C17 C 0.5502(5) 1.4171(5) 0.41760(17) 0.062(3) Uani 0.452(17) 1 d PGDU A 1
H17A H 0.5739 1.5041 0.4368 0.074 Uiso 0.452(17) 1 calc PR A 1
C18 C 0.4780(5) 1.3882(2) 0.4102(2) 0.064(3) Uani 0.452(17) 1 d PGDU A 1
H18A H 0.4523 1.4556 0.4243 0.077 Uiso 0.452(17) 1 calc PR A 1
C19 C 0.4433(3) 1.2609(3) 0.3821(2) 0.065(3) Uani 0.452(17) 1 d PGDU A 1
H19A H 0.3940 1.2412 0.3770 0.078 Uiso 0.452(17) 1 calc PR A 1
C14' C 0.4642(3) 1.1736(2) 0.36635(13) 0.042(2) Uani 0.548(17) 1 d PGDU A 2
C15' C 0.5307(4) 1.2255(6) 0.36808(12) 0.050(2) Uani 0.548(17) 1 d PGDU A 2
H15B H 0.5574 1.1718 0.3488 0.061 Uiso 0.548(17) 1 calc PR A 2
C16' C 0.5580(5) 1.3558(6) 0.39808(15) 0.057(3) Uani 0.548(17) 1 d PGDU A 2
H16B H 0.6034 1.3912 0.3993 0.069 Uiso 0.548(17) 1 calc PR A 2
C17' C 0.5190(5) 1.4342(3) 0.4263(2) 0.064(3) Uani 0.548(17) 1 d PGDU A 2
H17B H 0.5377 1.5233 0.4469 0.077 Uiso 0.548(17) 1 calc PR A 2
C18' C 0.4525(4) 1.3824(4) 0.4246(3) 0.057(2) Uani 0.548(17) 1 d PGDU A 2
H18B H 0.4258 1.4360 0.4439 0.068 Uiso 0.548(17) 1 calc PR A 2
C19' C 0.4251(3) 1.2521(4) 0.3946(3) 0.044(2) Uani 0.548(17) 1 d PGDU A 2
H19B H 0.3797 1.2167 0.3934 0.052 Uiso 0.548(17) 1 calc PR A 2
C20 C 0.24055(16) 0.7009(3) 0.31918(16) 0.0452(7) Uani 1 1 d D . .
H20A H 0.2658 0.6206 0.3131 0.054 Uiso 0.453(11) 1 d PR A 1
H20B H 0.1997 0.7271 0.2718 0.054 Uiso 0.453(11) 1 d PR A 1
H20C H 0.2634 0.6263 0.3054 0.054 Uiso 0.547(11) 1 d PR A 2
H20D H 0.1956 0.7318 0.2760 0.054 Uiso 0.547(11) 1 d PR A 2
C21 C 0.20844(17) 0.6678(3) 0.37256(13) 0.039(3) Uani 0.453(11) 1 d PGDU A 1
C22 C 0.1462(3) 0.7436(3) 0.3674(3) 0.055(3) Uani 0.453(11) 1 d PGDU A 1
H22A H 0.1241 0.8145 0.3312 0.066 Uiso 0.453(11) 1 calc PR A 1
C23 C 0.1164(3) 0.7157(4) 0.4150(4) 0.087(4) Uani 0.453(11) 1 d PGDU A 1
H23A H 0.0739 0.7675 0.4115 0.105 Uiso 0.453(11) 1 calc PR A 1
C24 C 0.1488(3) 0.6119(5) 0.4679(2) 0.116(5) Uani 0.453(11) 1 d PGDU A 1
H24A H 0.1284 0.5929 0.5004 0.139 Uiso 0.453(11) 1 calc PR A 1
C25 C 0.2110(2) 0.5361(5) 0.47307(15) 0.105(5) Uani 0.453(11) 1 d PGDU A 1
H25A H 0.2331 0.4653 0.5092 0.126 Uiso 0.453(11) 1 calc PR A 1
C26 C 0.24080(15) 0.5641(4) 0.42541(16) 0.095(4) Uani 0.453(11) 1 d PGDU A 1
H26A H 0.2833 0.5123 0.4290 0.115 Uiso 0.453(11) 1 calc PR A 1
C21' C 0.21968(16) 0.6520(3) 0.37626(12) 0.050(3) Uani 0.547(11) 1 d PGDU A 2
C22' C 0.1758(3) 0.7364(3) 0.3966(3) 0.058(2) Uani 0.547(11) 1 d PGDU A 2
H22B H 0.1589 0.8246 0.3739 0.070 Uiso 0.547(11) 1 calc PR A 2
C23' C 0.1567(4) 0.6918(4) 0.4500(3) 0.064(2) Uani 0.547(11) 1 d PGDU A 2
H23B H 0.1267 0.7495 0.4639 0.077 Uiso 0.547(11) 1 calc PR A 2
C24' C 0.1814(3) 0.5628(5) 0.48312(16) 0.058(2) Uani 0.547(11) 1 d PGDU A 2
H24B H 0.1684 0.5323 0.5196 0.069 Uiso 0.547(11) 1 calc PR A 2
C25' C 0.2253(2) 0.4784(5) 0.4628(2) 0.074(3) Uani 0.547(11) 1 d PGDU A 2
H25B H 0.2423 0.3902 0.4855 0.089 Uiso 0.547(11) 1 calc PR A 2
C26' C 0.24446(18) 0.5230(4) 0.4094(2) 0.062(2) Uani 0.547(11) 1 d PGDU A 2
H26B H 0.2745 0.4653 0.3955 0.075 Uiso 0.547(11) 1 calc PR A 2
C27 C 0.21300(18) 1.0631(3) 0.27527(15) 0.0474(8) Uani 1 1 d . . .
H27A H 0.1712 1.0028 0.2725 0.057 Uiso 1 1 calc R A .
H27B H 0.2478 1.0819 0.3281 0.057 Uiso 1 1 calc R . .
C28 C 0.17766(18) 1.2010(3) 0.23762(15) 0.0469(8) Uani 1 1 d . A .
C29 C 0.21211(19) 1.2876(3) 0.2084(2) 0.0578(9) Uani 1 1 d . . .
H29 H 0.2585 1.2594 0.2091 0.069 Uiso 1 1 calc R A .
C30 C 0.1797(2) 1.4166(3) 0.1776(2) 0.0648(10) Uani 1 1 d . A .
H30 H 0.2038 1.4744 0.1571 0.078 Uiso 1 1 calc R . .
C31 C 0.1126(2) 1.4593(4) 0.17705(19) 0.0637(11) Uani 1 1 d . . .
H31 H 0.0907 1.5468 0.1566 0.076 Uiso 1 1 calc R A .
C32 C 0.0776(2) 1.3743(4) 0.20635(17) 0.0622(10) Uani 1 1 d . A .
H32 H 0.0317 1.4036 0.2063 0.075 Uiso 1 1 calc R . .
C33 C 0.1097(2) 1.2453(3) 0.23611(16) 0.0532(9) Uani 1 1 d . . .
H33 H 0.0849 1.1869 0.2556 0.064 Uiso 1 1 calc R A .
C34 C 0.13689(18) 0.9157(4) 0.12806(16) 0.0529(9) Uani 1 1 d . A .
H34 H 0.1102 0.9888 0.1372 0.063 Uiso 1 1 calc R . .
C35 C 0.09492(18) 0.8283(4) 0.06257(16) 0.0498(8) Uani 1 1 d . . .
C36 C -0.0272(2) 0.7581(5) -0.02900(19) 0.0782(13) Uani 1 1 d . . .
H36A H -0.0143 0.7753 -0.0687 0.117 Uiso 1 1 calc R A .
H36B H -0.0817 0.7784 -0.0466 0.117 Uiso 1 1 calc R . .
H36C H -0.0170 0.6606 -0.0137 0.117 Uiso 1 1 calc R . .
C37 C 0.2486(3) 0.0785(7) 0.0291(3) 0.121(2) Uani 1 1 d . . .
H37A H 0.2313 0.1320 0.0589 0.182 Uiso 1 1 calc R . .
H37B H 0.2152 -0.0024 0.0080 0.182 Uiso 1 1 calc R . .
H37C H 0.2464 0.1370 -0.0108 0.182 Uiso 1 1 calc R . .
C38 C 0.3268(2) 0.0324(4) 0.07504(19) 0.0611(10) Uani 1 1 d . . .
C39 C 0.3676(3) -0.0509(4) 0.0461(3) 0.0885(14) Uani 1 1 d . . .
H39A H 0.4179 -0.0772 0.0865 0.133 Uiso 1 1 calc R . .
H39B H 0.3747 0.0031 0.0094 0.133 Uiso 1 1 calc R . .
H39C H 0.3379 -0.1348 0.0230 0.133 Uiso 1 1 calc R . .

loop_
_atom_site_aniso_label
_atom_site_aniso_U_11
_atom_site_aniso_U_22
_atom_site_aniso_U_33
_atom_site_aniso_U_23
_atom_site_aniso_U_13
_atom_site_aniso_U_12
S1 0.0468(5) 0.0304(4) 0.0316(4) -0.0068(3) 0.0122(3) 0.0000(3)
O1 0.0536(13) 0.0563(14) 0.0359(11) -0.0158(10) 0.0141(10) -0.0085(11)
O2 0.0382(13) 0.135(3) 0.0387(12) -0.0324(14) 0.0080(10) -0.0085(14)
O3 0.142(3) 0.145(3) 0.0651(19) -0.035(2) 0.052(2) -0.073(3)
N1 0.0461(14) 0.0303(12) 0.0329(12) -0.0064(10) 0.0043(11) -0.0046(11)
N2 0.0420(13) 0.0328(12) 0.0288(12) -0.0057(10) 0.0064(10) -0.0003(10)
N3 0.0500(15) 0.0337(13) 0.0402(13) 0.0058(10) 0.0187(12) 0.0086(11)
C1 0.0430(16) 0.0248(13) 0.0332(14) -0.0038(11) 0.0110(12) -0.0018(12)
C2 0.0429(16) 0.0277(14) 0.0324(14) -0.0073(11) 0.0066(12) 0.0016(12)
C3 0.0499(17) 0.0315(15) 0.0301(14) -0.0059(12) 0.0042(13) 0.0076(13)
C4 0.0472(17) 0.0336(15) 0.0333(15) -0.0059(12) 0.0106(13) 0.0022(13)
C5 0.040(3) 0.037(3) 0.040(3) 0.007(2) 0.021(2) 0.007(3)
C6 0.044(3) 0.039(3) 0.025(2) -0.0020(19) 0.020(2) 0.004(2)
C7 0.050(3) 0.048(3) 0.041(3) -0.003(2) 0.021(2) 0.013(2)
C8 0.063(4) 0.076(4) 0.038(3) 0.009(3) 0.026(3) 0.027(3)
C9 0.070(4) 0.093(5) 0.056(3) 0.017(3) 0.048(3) 0.015(3)
C10 0.060(4) 0.055(3) 0.061(4) 0.012(3) 0.027(3) -0.009(3)
C5' 0.047(5) 0.036(4) 0.029(5) 0.009(4) 0.014(4) 0.007(4)
C6' 0.043(5) 0.044(5) 0.035(4) -0.003(4) 0.025(4) -0.001(4)
C7' 0.054(6) 0.055(6) 0.042(5) 0.000(4) 0.027(5) 0.006(4)
C8' 0.073(6) 0.055(6) 0.065(6) -0.022(5) 0.043(5) 0.000(5)
C9' 0.091(7) 0.067(6) 0.088(7) -0.014(5) 0.065(6) -0.001(5)
C10' 0.068(6) 0.047(5) 0.074(6) -0.007(4) 0.049(5) -0.005(4)
C11 0.0428(16) 0.0425(17) 0.0316(15) -0.0037(12) 0.0059(13) 0.0038(13)
C12 0.0450(17) 0.0365(16) 0.0332(15) -0.0016(12) 0.0068(13) 0.0037(13)
C13 0.058(2) 0.0353(16) 0.0397(16) -0.0035(13) 0.0069(15) -0.0096(15)
C14 0.049(5) 0.027(5) 0.033(5) -0.001(4) -0.007(4) 0.006(4)
C15 0.045(4) 0.042(4) 0.022(4) 0.003(3) -0.001(3) -0.009(3)
C16 0.070(6) 0.079(6) 0.037(4) -0.010(4) 0.018(4) -0.026(5)
C17 0.083(7) 0.042(5) 0.048(5) -0.015(4) 0.020(5) -0.020(5)
C18 0.059(6) 0.046(5) 0.061(5) -0.016(4) 0.008(5) 0.002(4)
C19 0.047(5) 0.049(5) 0.074(6) -0.023(5) 0.008(4) 0.000(4)
C14' 0.042(3) 0.040(5) 0.029(4) 0.007(3) 0.005(3) -0.013(3)
C15' 0.046(4) 0.054(4) 0.037(4) 0.005(3) 0.008(3) -0.009(4)
C16' 0.054(5) 0.052(5) 0.041(4) 0.001(3) 0.002(3) -0.025(4)
C17' 0.056(5) 0.042(4) 0.061(4) -0.001(3) 0.001(4) -0.018(4)
C18' 0.066(4) 0.033(3) 0.055(4) -0.003(3) 0.014(3) -0.005(3)
C19' 0.054(4) 0.027(3) 0.035(3) 0.003(2) 0.009(3) -0.001(3)
C20 0.0482(18) 0.0375(16) 0.0396(16) -0.0111(13) 0.0122(14) -0.0029(13)
C21 0.039(4) 0.035(5) 0.025(5) 0.005(4) 0.001(4) -0.015(4)
C22 0.054(5) 0.038(4) 0.077(6) -0.009(4) 0.035(5) -0.016(3)
C23 0.093(7) 0.078(6) 0.114(8) -0.023(5) 0.067(6) -0.040(5)
C24 0.133(9) 0.117(9) 0.110(8) 0.003(7) 0.068(7) -0.039(8)
C25 0.069(7) 0.123(9) 0.104(8) 0.058(6) 0.026(6) -0.033(6)
C26 0.060(6) 0.086(7) 0.125(8) 0.048(6) 0.031(6) 0.000(5)
C21' 0.047(4) 0.042(5) 0.050(6) -0.009(4) 0.016(4) 0.005(4)
C22' 0.063(5) 0.058(4) 0.045(4) 0.009(3) 0.020(4) 0.017(4)
C23' 0.068(5) 0.055(4) 0.062(4) -0.007(3) 0.024(4) 0.003(4)
C24' 0.047(4) 0.078(5) 0.053(4) -0.005(3) 0.027(3) -0.011(4)
C25' 0.069(5) 0.054(4) 0.094(6) 0.016(4) 0.034(4) 0.000(4)
C26' 0.060(5) 0.045(4) 0.079(5) 0.004(4) 0.032(4) -0.006(3)
C27 0.0568(19) 0.0366(16) 0.0310(15) -0.0080(12) 0.0061(14) 0.0128(14)
C28 0.0524(18) 0.0337(16) 0.0298(15) -0.0111(12) -0.0010(13) 0.0068(14)
C29 0.0430(18) 0.0368(17) 0.066(2) -0.0084(16) 0.0037(16) 0.0018(14)
C30 0.060(2) 0.0357(17) 0.068(2) -0.0018(16) 0.0043(18) -0.0042(16)
C31 0.070(2) 0.0359(18) 0.0463(19) -0.0075(15) -0.0040(17) 0.0169(17)
C32 0.075(2) 0.054(2) 0.0398(18) -0.0024(16) 0.0124(17) 0.0299(19)
C33 0.065(2) 0.0509(19) 0.0316(15) -0.0019(13) 0.0129(15) 0.0233(16)
C34 0.0486(18) 0.058(2) 0.0343(16) -0.0148(14) 0.0050(14) 0.0093(16)
C35 0.0480(19) 0.060(2) 0.0333(16) -0.0101(15) 0.0127(14) -0.0054(16)
C36 0.054(2) 0.131(4) 0.0400(19) -0.021(2) 0.0139(17) -0.039(2)
C37 0.073(3) 0.154(5) 0.128(5) 0.074(4) 0.041(3) 0.024(3)
C38 0.095(3) 0.0478(19) 0.0451(19) -0.0112(15) 0.037(2) -0.0287(19)
C39 0.105(4) 0.056(2) 0.123(4) 0.014(2) 0.068(3) 0.009(2)

loop_
_atom_type_symbol
_atom_type_description
_atom_type_scat_dispersion_real
_atom_type_scat_dispersion_imag
_atom_type_scat_source
C C 0.0033 0.0016 'International Tables Vol C Tables 4.2.6.8 and 6.1.1.4'
H H 0.0000 0.0000 'International Tables Vol C Tables 4.2.6.8 and 6.1.1.4'
N N 0.0061 0.0033 'International Tables Vol C Tables 4.2.6.8 and 6.1.1.4'
O O 0.0106 0.0060 'International Tables Vol C Tables 4.2.6.8 and 6.1.1.4'
S S 0.1246 0.1234 'International Tables Vol C Tables 4.2.6.8 and 6.1.1.4'

loop_
_geom_angle_atom_site_label_1
_geom_angle_atom_site_label_2
_geom_angle_atom_site_label_3
_geom_angle
_geom_angle_site_symmetry_1
_geom_angle_site_symmetry_3
_geom_angle_publ_flag
C4 S1 C1 92.68(13) . . ?
C35 O2 C36 115.4(3) . . ?
C13 N1 C2 118.5(2) . . ?
C13 N1 C11 113.9(2) . . ?
C2 N1 C11 108.2(2) . . ?
C2 N2 C12 105.5(2) . . ?
C2 N2 C20 117.0(2) . . ?
C12 N2 C20 113.5(2) . . ?
C1 N3 C5' 120.80(19) . . ?
C1 N3 C5 113.50(18) . . ?
C5' N3 C5 16.8 . . ?
N3 C1 C2 122.6(2) . . ?
N3 C1 S1 124.9(2) . . ?
C2 C1 S1 112.43(19) . . ?
N1 C2 N2 101.6(2) . . ?
N1 C2 C1 113.5(2) . . ?
N2 C2 C1 112.8(2) . . ?
N1 C2 C3 110.8(2) . . ?
N2 C2 C3 112.9(2) . . ?
C1 C2 C3 105.5(2) . . ?
C4 C3 C27 116.9(3) . . ?
C4 C3 C2 108.0(2) . . ?
C27 C3 C2 113.3(2) . . ?
C4 C3 H3 105.9 . . ?
C27 C3 H3 105.9 . . ?
C2 C3 H3 105.9 . . ?
C34 C4 C3 125.2(3) . . ?
C34 C4 S1 123.4(2) . . ?
C3 C4 S1 111.4(2) . . ?
C6 C5 C10 120.0 . . ?
C6 C5 N3 120.04(16) . . ?
C10 C5 N3 119.96(16) . . ?
C7 C6 C5 120.0 . . ?
C7 C6 H6A 120.0 . . ?
C5 C6 H6A 120.0 . . ?
C6 C7 C8 120.0 . . ?
C6 C7 H7A 120.0 . . ?
C8 C7 H7A 120.0 . . ?
C9 C8 C7 120.0 . . ?
C9 C8 H8A 120.0 . . ?
C7 C8 H8A 120.0 . . ?
C10 C9 C8 120.0 . . ?
C10 C9 H9A 120.0 . . ?
C8 C9 H9A 120.0 . . ?
C9 C10 C5 120.0 . . ?
C9 C10 H10A 120.0 . . ?
C5 C10 H10A 120.0 . . ?
N3 C5' C6' 118.72(17) . . ?
N3 C5' C10' 121.28(17) . . ?
C6' C5' C10' 120.0 . . ?
C5' C6' C7' 120.0 . . ?
C5' C6' H6'A 120.0 . . ?
C7' C6' H6'A 120.0 . . ?
C6' C7' C8' 120.0 . . ?
C6' C7' H7'A 120.0 . . ?
C8' C7' H7'A 120.0 . . ?
C7' C8' C9' 120.0 . . ?
C7' C8' H8'A 120.0 . . ?
C9' C8' H8'A 120.0 . . ?
C10' C9' C8' 120.0 . . ?
C10' C9' H9'A 120.0 . . ?
C8' C9' H9'A 120.0 . . ?
C9' C10' C5' 120.0 . . ?
C9' C10' H10B 120.0 . . ?
C5' C10' H10B 120.0 . . ?
N1 C11 C12 105.0(2) . . ?
N1 C11 H11A 110.7 . . ?
C12 C11 H11A 110.7 . . ?
N1 C11 H11B 110.7 . . ?
C12 C11 H11B 110.7 . . ?
H11A C11 H11B 108.8 . . ?
N2 C12 C11 103.9(2) . . ?
N2 C12 H12A 111.0 . . ?
C11 C12 H12A 111.0 . . ?
N2 C12 H12B 111.0 . . ?
C11 C12 H12B 111.0 . . ?
H12A C12 H12B 109.0 . . ?
N1 C13 C14 122.4(3) . . ?
N1 C13 C14' 108.6(3) . . ?
C14 C13 C14' 14.9 . . ?
N1 C13 H13A 106.8 . . ?
C14 C13 H13A 106.9 . . ?
C14' C13 H13A 108.6 . . ?
N1 C13 H13B 106.5 . . ?
C14 C13 H13B 106.7 . . ?
C14' C13 H13B 119.0 . . ?
H13A C13 H13B 106.7 . . ?
N1 C13 H13C 110.0 . . ?
C14 C13 H13C 107.1 . . ?
C14' C13 H13C 110.1 . . ?
H13A C13 H13C 4.6 . . ?
H13B C13 H13C 102.4 . . ?
N1 C13 H13D 109.8 . . ?
C14 C13 H13D 98.0 . . ?
C14' C13 H13D 109.9 . . ?
H13A C13 H13D 113.0 . . ?
H13B C13 H13D 9.2 . . ?
H13C C13 H13D 108.4 . . ?
C15 C14 C19 120.0 . . ?
C15 C14 C13 123.9(2) . . ?
C19 C14 C13 116.1(2) . . ?
C14 C15 C16 120.0 . . ?
C14 C15 H15A 120.0 . . ?
C16 C15 H15A 120.0 . . ?
C15 C16 C17 120.0 . . ?
C15 C16 H16A 120.0 . . ?
C17 C16 H16A 120.0 . . ?
C18 C17 C16 120.0 . . ?
C18 C17 H17A 120.0 . . ?
C16 C17 H17A 120.0 . . ?
C19 C18 C17 120.0 . . ?
C19 C18 H18A 120.0 . . ?
C17 C18 H18A 120.0 . . ?
C18 C19 C14 120.0 . . ?
C18 C19 H19A 120.0 . . ?
C14 C19 H19A 120.0 . . ?
C15' C14' C19' 120.0 . . ?
C15' C14' C13 115.9(2) . . ?
C19' C14' C13 124.1(2) . . ?
C16' C15' C14' 120.0 . . ?
C16' C15' H15B 120.0 . . ?
C14' C15' H15B 120.0 . . ?
C17' C16' C15' 120.0 . . ?
C17' C16' H16B 120.0 . . ?
C15' C16' H16B 120.0 . . ?
C16' C17' C18' 120.0 . . ?
C16' C17' H17B 120.0 . . ?
C18' C17' H17B 120.0 . . ?
C19' C18' C17' 120.0 . . ?
C19' C18' H18B 120.0 . . ?
C17' C18' H18B 120.0 . . ?
C18' C19' C14' 120.0 . . ?
C18' C19' H19B 120.0 . . ?
C14' C19' H19B 120.0 . . ?
N2 C20 C21' 108.10(17) . . ?
N2 C20 C21 107.95(18) . . ?
C21' C20 C21 9.3 . . ?
N2 C20 H20A 109.9 . . ?
C21' C20 H20A 101.8 . . ?
C21 C20 H20A 110.0 . . ?
N2 C20 H20B 110.1 . . ?
C21' C20 H20B 118.1 . . ?
C21 C20 H20B 110.4 . . ?
H20A C20 H20B 108.5 . . ?
N2 C20 H20C 109.8 . . ?
C21' C20 H20C 109.9 . . ?
C21 C20 H20C 117.8 . . ?
H20A C20 H20C 9.1 . . ?
H20B C20 H20C 100.6 . . ?
N2 C20 H20D 110.1 . . ?
C21' C20 H20D 110.4 . . ?
C21 C20 H20D 102.3 . . ?
H20A C20 H20D 116.0 . . ?
H20B C20 H20D 9.0 . . ?
H20C C20 H20D 108.5 . . ?
C22 C21 C26 120.0 . . ?
C22 C21 C20 119.01(17) . . ?
C26 C21 C20 120.99(17) . . ?
C23 C22 C21 120.0 . . ?
C23 C22 H22A 120.0 . . ?
C21 C22 H22A 120.0 . . ?
C24 C23 C22 120.0 . . ?
C24 C23 H23A 120.0 . . ?
C22 C23 H23A 120.0 . . ?
C23 C24 C25 120.0 . . ?
C23 C24 H24A 120.0 . . ?
C25 C24 H24A 120.0 . . ?
C26 C25 C24 120.0 . . ?
C26 C25 H25A 120.0 . . ?
C24 C25 H25A 120.0 . . ?
C25 C26 C21 120.0 . . ?
C25 C26 H26A 120.0 . . ?
C21 C26 H26A 120.0 . . ?
C22' C21' C26' 120.0 . . ?
C22' C21' C20 119.77(18) . . ?
C26' C21' C20 120.23(18) . . ?
C21' C22' C23' 120.0 . . ?
C21' C22' H22B 120.0 . . ?
C23' C22' H22B 120.0 . . ?
C22' C23' C24' 120.0 . . ?
C22' C23' H23B 120.0 . . ?
C24' C23' H23B 120.0 . . ?
C25' C24' C23' 120.0 . . ?
C25' C24' H24B 120.0 . . ?
C23' C24' H24B 120.0 . . ?
C24' C25' C26' 120.0 . . ?
C24' C25' H25B 120.0 . . ?
C26' C25' H25B 120.0 . . ?
C25' C26' C21' 120.0 . . ?
C25' C26' H26B 120.0 . . ?
C21' C26' H26B 120.0 . . ?
C28 C27 C3 116.7(3) . . ?
C28 C27 H27A 108.1 . . ?
C3 C27 H27A 108.1 . . ?
C28 C27 H27B 108.1 . . ?
C3 C27 H27B 108.1 . . ?
H27A C27 H27B 107.3 . . ?
C29 C28 C33 118.2(3) . . ?
C29 C28 C27 122.9(3) . . ?
C33 C28 C27 118.7(3) . . ?
C28 C29 C30 121.2(3) . . ?
C28 C29 H29 119.4 . . ?
C30 C29 H29 119.4 . . ?
C31 C30 C29 119.8(4) . . ?
C31 C30 H30 120.1 . . ?
C29 C30 H30 120.1 . . ?
C32 C31 C30 119.8(3) . . ?
C32 C31 H31 120.1 . . ?
C30 C31 H31 120.1 . . ?
C31 C32 C33 120.1(4) . . ?
C31 C32 H32 120.0 . . ?
C33 C32 H32 120.0 . . ?
C28 C33 C32 120.9(4) . . ?
C28 C33 H33 119.5 . . ?
C32 C33 H33 119.5 . . ?
C4 C34 C35 122.5(3) . . ?
C4 C34 H34 118.7 . . ?
C35 C34 H34 118.7 . . ?
O1 C35 O2 123.1(3) . . ?
O1 C35 C34 125.2(3) . . ?
O2 C35 C34 111.7(3) . . ?
O2 C36 H36A 109.5 . . ?
O2 C36 H36B 109.5 . . ?
H36A C36 H36B 109.5 . . ?
O2 C36 H36C 109.5 . . ?
H36A C36 H36C 109.5 . . ?
H36B C36 H36C 109.5 . . ?
C38 C37 H37A 109.5 . . ?
C38 C37 H37B 109.5 . . ?
H37A C37 H37B 109.5 . . ?
C38 C37 H37C 109.5 . . ?
H37A C37 H37C 109.5 . . ?
H37B C37 H37C 109.5 . . ?
O3 C38 C37 122.5(5) . . ?
O3 C38 C39 115.5(4) . . ?
C37 C38 C39 122.0(4) . . ?
C38 C39 H39A 109.5 . . ?
C38 C39 H39B 109.5 . . ?
H39A C39 H39B 109.5 . . ?
C38 C39 H39C 109.5 . . ?
H39A C39 H39C 109.5 . . ?
H39B C39 H39C 109.5 . . ?

loop_
_geom_bond_atom_site_label_1
_geom_bond_atom_site_label_2
_geom_bond_distance
_geom_bond_site_symmetry_2
_geom_bond_publ_flag
S1 C4 1.761(3) . ?
S1 C1 1.786(3) . ?
O1 C35 1.210(4) . ?
O2 C35 1.342(4) . ?
O2 C36 1.440(4) . ?
O3 C38 1.210(4) . ?
N1 C13 1.443(4) . ?
N1 C2 1.456(3) . ?
N1 C11 1.470(4) . ?
N2 C2 1.473(4) . ?
N2 C12 1.474(3) . ?
N2 C20 1.492(3) . ?
N3 C1 1.276(4) . ?
N3 C5' 1.382(3) . ?
N3 C5 1.481(3) . ?
C1 C2 1.546(4) . ?
C2 C3 1.551(4) . ?
C3 C4 1.517(4) . ?
C3 C27 1.529(4) . ?
C3 H3 1.0000 . ?
C4 C34 1.342(4) . ?
C5 C6 1.3900 . ?
C5 C10 1.3900 . ?
C6 C7 1.3900 . ?
C6 H6A 0.9500 . ?
C7 C8 1.3900 . ?
C7 H7A 0.9500 . ?
C8 C9 1.3900 . ?
C8 H8A 0.9500 . ?
C9 C10 1.3900 . ?
C9 H9A 0.9500 . ?
C10 H10A 0.9500 . ?
C5' C6' 1.3900 . ?
C5' C10' 1.3900 . ?
C6' C7' 1.3900 . ?
C6' H6'A 0.9500 . ?
C7' C8' 1.3900 . ?
C7' H7'A 0.9500 . ?
C8' C9' 1.3900 . ?
C8' H8'A 0.9500 . ?
C9' C10' 1.3900 . ?
C9' H9'A 0.9500 . ?
C10' H10B 0.9500 . ?
C11 C12 1.518(4) . ?
C11 H11A 0.9900 . ?
C11 H11B 0.9900 . ?
C12 H12A 0.9900 . ?
C12 H12B 0.9900 . ?
C13 C14 1.524(3) . ?
C13 C14' 1.566(4) . ?
C13 H13A 0.9599 . ?
C13 H13B 0.9600 . ?
C13 H13C 0.9600 . ?
C13 H13D 0.9599 . ?
C14 C15 1.3900 . ?
C14 C19 1.3900 . ?
C15 C16 1.3900 . ?
C15 H15A 0.9500 . ?
C16 C17 1.3900 . ?
C16 H16A 0.9500 . ?
C17 C18 1.3900 . ?
C17 H17A 0.9500 . ?
C18 C19 1.3900 . ?
C18 H18A 0.9500 . ?
C19 H19A 0.9500 . ?
C14' C15' 1.3900 . ?
C14' C19' 1.3900 . ?
C15' C16' 1.3900 . ?
C15' H15B 0.9500 . ?
C16' C17' 1.3900 . ?
C16' H16B 0.9500 . ?
C17' C18' 1.3900 . ?
C17' H17B 0.9500 . ?
C18' C19' 1.3900 . ?
C18' H18B 0.9500 . ?
C19' H19B 0.9500 . ?
C20 C21' 1.494(4) . ?
C20 C21 1.541(4) . ?
C20 H20A 0.9600 . ?
C20 H20B 0.9600 . ?
C20 H20C 0.9601 . ?
C20 H20D 0.9600 . ?
C21 C22 1.3900 . ?
C21 C26 1.3900 . ?
C22 C23 1.3900 . ?
C22 H22A 0.9500 . ?
C23 C24 1.3900 . ?
C23 H23A 0.9500 . ?
C24 C25 1.3900 . ?
C24 H24A 0.9500 . ?
C25 C26 1.3900 . ?
C25 H25A 0.9500 . ?
C26 H26A 0.9500 . ?
C21' C22' 1.3900 . ?
C21' C26' 1.3900 . ?
C22' C23' 1.3900 . ?
C22' H22B 0.9500 . ?
C23' C24' 1.3900 . ?
C23' H23B 0.9500 . ?
C24' C25' 1.3900 . ?
C24' H24B 0.9500 . ?
C25' C26' 1.3900 . ?
C25' H25B 0.9500 . ?
C26' H26B 0.9500 . ?
C27 C28 1.529(4) . ?
C27 H27A 0.9900 . ?
C27 H27B 0.9900 . ?
C28 C29 1.383(5) . ?
C28 C33 1.396(5) . ?
C29 C30 1.403(5) . ?
C29 H29 0.9500 . ?
C30 C31 1.385(5) . ?
C30 H30 0.9500 . ?
C31 C32 1.381(5) . ?
C31 H31 0.9500 . ?
C32 C33 1.398(4) . ?
C32 H32 0.9500 . ?
C33 H33 0.9500 . ?
C34 C35 1.469(4) . ?
C34 H34 0.9500 . ?
C36 H36A 0.9800 . ?
C36 H36B 0.9800 . ?
C36 H36C 0.9800 . ?
C37 C38 1.449(6) . ?
C37 H37A 0.9800 . ?
C37 H37B 0.9800 . ?
C37 H37C 0.9800 . ?
C38 C39 1.450(5) . ?
C39 H39A 0.9800 . ?
C39 H39B 0.9800 . ?
C39 H39C 0.9800 . ?

loop_
_geom_torsion_atom_site_label_1
_geom_torsion_atom_site_label_2
_geom_torsion_atom_site_label_3
_geom_torsion_atom_site_label_4
_geom_torsion
_geom_torsion_site_symmetry_1
_geom_torsion_site_symmetry_2
_geom_torsion_site_symmetry_3
_geom_torsion_site_symmetry_4
_geom_torsion_publ_flag
C5' N3 C1 C2 -169.4(2) . . . . ?
C5 N3 C1 C2 173.5(2) . . . . ?
C5' N3 C1 S1 13.4(4) . . . . ?
C5 N3 C1 S1 -3.7(3) . . . . ?
C4 S1 C1 N3 -178.6(3) . . . . ?
C4 S1 C1 C2 4.0(2) . . . . ?
C13 N1 C2 N2 164.8(2) . . . . ?
C11 N1 C2 N2 33.2(3) . . . . ?
C13 N1 C2 C1 43.4(3) . . . . ?
C11 N1 C2 C1 -88.1(3) . . . . ?
C13 N1 C2 C3 -75.1(3) . . . . ?
C11 N1 C2 C3 153.4(2) . . . . ?
C12 N2 C2 N1 -40.4(3) . . . . ?
C20 N2 C2 N1 -167.7(2) . . . . ?
C12 N2 C2 C1 81.4(3) . . . . ?
C20 N2 C2 C1 -45.9(3) . . . . ?
C12 N2 C2 C3 -159.1(2) . . . . ?
C20 N2 C2 C3 73.6(3) . . . . ?
N3 C1 C2 N1 39.4(4) . . . . ?
S1 C1 C2 N1 -143.1(2) . . . . ?
N3 C1 C2 N2 -75.4(3) . . . . ?
S1 C1 C2 N2 102.1(2) . . . . ?
N3 C1 C2 C3 160.9(3) . . . . ?
S1 C1 C2 C3 -21.5(3) . . . . ?
N1 C2 C3 C4 155.4(3) . . . . ?
N2 C2 C3 C4 -91.5(3) . . . . ?
C1 C2 C3 C4 32.1(3) . . . . ?
N1 C2 C3 C27 -73.5(3) . . . . ?
N2 C2 C3 C27 39.6(3) . . . . ?
C1 C2 C3 C27 163.2(2) . . . . ?
C27 C3 C4 C34 20.5(5) . . . . ?
C2 C3 C4 C34 149.6(3) . . . . ?
C27 C3 C4 S1 -160.2(2) . . . . ?
C2 C3 C4 S1 -31.0(3) . . . . ?
C1 S1 C4 C34 -164.8(3) . . . . ?
C1 S1 C4 C3 15.8(2) . . . . ?
C1 N3 C5 C6 -93.4(2) . . . . ?
C5' N3 C5 C6 147.2 . . . . ?
C1 N3 C5 C10 86.5(2) . . . . ?
C5' N3 C5 C10 -32.91(6) . . . . ?
C10 C5 C6 C7 0.0 . . . . ?
N3 C5 C6 C7 179.92(7) . . . . ?
C5 C6 C7 C8 0.0 . . . . ?
C6 C7 C8 C9 0.0 . . . . ?
C7 C8 C9 C10 0.0 . . . . ?
C8 C9 C10 C5 0.0 . . . . ?
C6 C5 C10 C9 0.0 . . . . ?
N3 C5 C10 C9 -179.92(7) . . . . ?
C1 N3 C5' C6' -86.0(3) . . . . ?
C5 N3 C5' C6' -17.5 . . . . ?
C1 N3 C5' C10' 93.8(3) . . . . ?
C5 N3 C5' C10' 162.3 . . . . ?
N3 C5' C6' C7' 179.76(7) . . . . ?
C10' C5' C6' C7' 0.0 . . . . ?
C5' C6' C7' C8' 0.0 . . . . ?
C6' C7' C8' C9' 0.0 . . . . ?
C7' C8' C9' C10' 0.0 . . . . ?
C8' C9' C10' C5' 0.0 . . . . ?
N3 C5' C10' C9' -179.75(8) . . . . ?
C6' C5' C10' C9' 0.0 . . . . ?
C13 N1 C11 C12 -147.8(2) . . . . ?
C2 N1 C11 C12 -13.8(3) . . . . ?
C2 N2 C12 C11 32.2(3) . . . . ?
C20 N2 C12 C11 161.6(2) . . . . ?
N1 C11 C12 N2 -11.3(3) . . . . ?
C2 N1 C13 C14 149.2(2) . . . . ?
C11 N1 C13 C14 -81.8(3) . . . . ?
C2 N1 C13 C14' 142.8(2) . . . . ?
C11 N1 C13 C14' -88.2(2) . . . . ?
N1 C13 C14 C15 149.1(3) . . . . ?
C14' C13 C14 C15 173.3 . . . . ?
N1 C13 C14 C19 -31.1(3) . . . . ?
C14' C13 C14 C19 -6.9 . . . . ?
C19 C14 C15 C16 0.0 . . . . ?
C13 C14 C15 C16 179.78(7) . . . . ?
C14 C15 C16 C17 0.0 . . . . ?
C15 C16 C17 C18 0.0 . . . . ?
C16 C17 C18 C19 0.0 . . . . ?
C17 C18 C19 C14 0.0 . . . . ?
C15 C14 C19 C18 0.0 . . . . ?
C13 C14 C19 C18 -179.80(6) . . . . ?
N1 C13 C14' C15' 161.2(2) . . . . ?
C14 C13 C14' C15' 2.6 . . . . ?
N1 C13 C14' C19' -19.1(3) . . . . ?
C14 C13 C14' C19' -177.7 . . . . ?
C19' C14' C15' C16' 0.0 . . . . ?
C13 C14' C15' C16' 179.64(6) . . . . ?
C14' C15' C16' C17' 0.0 . . . . ?
C15' C16' C17' C18' 0.0 . . . . ?
C16' C17' C18' C19' 0.0 . . . . ?
C17' C18' C19' C14' 0.0 . . . . ?
C15' C14' C19' C18' 0.0 . . . . ?
C13 C14' C19' C18' -179.61(7) . . . . ?
C2 N2 C20 C21' -176.3(2) . . . . ?
C12 N2 C20 C21' 60.4(3) . . . . ?
C2 N2 C20 C21 -166.6(2) . . . . ?
C12 N2 C20 C21 70.2(3) . . . . ?
N2 C20 C21 C22 85.4(2) . . . . ?
C21' C20 C21 C22 177.8 . . . . ?
N2 C20 C21 C26 -94.5(3) . . . . ?
C21' C20 C21 C26 -2.13(6) . . . . ?
C26 C21 C22 C23 0.0 . . . . ?
C20 C21 C22 C23 -179.90(7) . . . . ?
C21 C22 C23 C24 0.0 . . . . ?
C22 C23 C24 C25 0.0 . . . . ?
C23 C24 C25 C26 0.0 . . . . ?
C24 C25 C26 C21 0.0 . . . . ?
C22 C21 C26 C25 0.0 . . . . ?
C20 C21 C26 C25 179.90(7) . . . . ?
N2 C20 C21' C22' 69.4(3) . . . . ?
C21 C20 C21' C22' -21.2 . . . . ?
N2 C20 C21' C26' -110.2(2) . . . . ?
C21 C20 C21' C26' 159.2 . . . . ?
C26' C21' C22' C23' 0.0 . . . . ?
C20 C21' C22' C23' -179.55(7) . . . . ?
C21' C22' C23' C24' 0.0 . . . . ?
C22' C23' C24' C25' 0.0 . . . . ?
C23' C24' C25' C26' 0.0 . . . . ?
C24' C25' C26' C21' 0.0 . . . . ?
C22' C21' C26' C25' 0.0 . . . . ?
C20 C21' C26' C25' 179.55(7) . . . . ?
C4 C3 C27 C28 -80.3(3) . . . . ?
C2 C3 C27 C28 153.1(3) . . . . ?
C3 C27 C28 C29 -34.3(4) . . . . ?
C3 C27 C28 C33 149.3(3) . . . . ?
C33 C28 C29 C30 -0.3(5) . . . . ?
C27 C28 C29 C30 -176.8(3) . . . . ?
C28 C29 C30 C31 0.8(5) . . . . ?
C29 C30 C31 C32 -0.5(5) . . . . ?
C30 C31 C32 C33 -0.3(5) . . . . ?
C29 C28 C33 C32 -0.5(4) . . . . ?
C27 C28 C33 C32 176.1(3) . . . . ?
C31 C32 C33 C28 0.8(5) . . . . ?
C3 C4 C34 C35 -179.5(3) . . . . ?
S1 C4 C34 C35 1.3(5) . . . . ?
C36 O2 C35 O1 2.1(5) . . . . ?
C36 O2 C35 C34 -176.2(3) . . . . ?
C4 C34 C35 O1 -12.0(6) . . . . ?
C4 C34 C35 O2 166.3(3) . . . . ?
